data_7045619
loop_
_publ_author_name
'Zhang, Le'
'Han, Ying-Feng'

_publ_section_title
;
 A macrocyclic silver polycarbene complex based on 1,2,4-triazole units:
 synthesis and postsynthetic modification.
;
_journal_issue 12
_journal_name_full 'Dalton transactions (Cambridge, England : 2003)'
_journal_page_first 4267
_journal_page_last 4272
_journal_paper_doi 10.1039/c8dt00169c
_journal_volume 47
_journal_year 2018
_chemical_formula_sum 'C68 H64 Ag2 B2 Cl8 F8 N12 O8'
_chemical_formula_weight 1850.27
_space_group_crystal_system triclinic
_space_group_IT_number 2
_space_group_name_Hall '-P 1'
_space_group_name_H-M_alt 'P -1'
_symmetry_space_group_name_Hall '-P 1'
_symmetry_space_group_name_H-M 'P -1'
_atom_sites_solution_hydrogens geom
_audit_block_doi 10.5517/ccdc.csd.cc1yzfs4
_audit_creation_method SHELXL-2014/7
_audit_update_record
;
2018-01-13 deposited with the CCDC.
2018-02-12 downloaded from the CCDC.
;
_cell_angle_alpha 94.863(2)
_cell_angle_beta 93.285(2)
_cell_angle_gamma 106.354(2)
_cell_formula_units_Z 1
_cell_length_a 9.0041(14)
_cell_length_b 10.5386(16)
_cell_length_c 20.971(3)
_cell_measurement_reflns_used 9031
_cell_measurement_temperature 296(2)
_cell_measurement_theta_max 26.34
_cell_measurement_theta_min 2.34
_cell_volume 1895.7(5)
_computing_cell_refinement 'Bruker SMART'
_computing_data_collection 'Bruker SMART'
_computing_data_reduction 'Bruker SAINT'
_computing_molecular_graphics 'Bruker SHELXTL'
_computing_publication_material 'Bruker SHELXTL'
_computing_structure_refinement 'SHELXL-2014/7 (Sheldrick, 2014)'
_computing_structure_solution 'Bruker SHELXTL'
_diffrn_ambient_temperature 296(2)
_diffrn_measured_fraction_theta_full 0.987
_diffrn_measured_fraction_theta_max 0.987
_diffrn_measurement_device_type 'Bruker APEX-II CCD'
_diffrn_measurement_method '\f and \w scans'
_diffrn_radiation_type MoK\a
_diffrn_radiation_wavelength 0.71073
_diffrn_reflns_av_R_equivalents 0.0332
_diffrn_reflns_av_unetI/netI 0.0265
_diffrn_reflns_Laue_measured_fraction_full 0.987
_diffrn_reflns_Laue_measured_fraction_max 0.987
_diffrn_reflns_limit_h_max 10
_diffrn_reflns_limit_h_min -10
_diffrn_reflns_limit_k_max 12
_diffrn_reflns_limit_k_min -12
_diffrn_reflns_limit_l_max 24
_diffrn_reflns_limit_l_min -24
_diffrn_reflns_number 32149
_diffrn_reflns_point_group_measured_fraction_full 0.987
_diffrn_reflns_point_group_measured_fraction_max 0.987
_diffrn_reflns_theta_full 25.009
_diffrn_reflns_theta_max 25.009
_diffrn_reflns_theta_min 1.956
_exptl_absorpt_coefficient_mu 0.880
_exptl_absorpt_correction_T_max 0.900
_exptl_absorpt_correction_T_min 0.892
_exptl_absorpt_correction_type multi-scan
_exptl_absorpt_process_details sadabs
_exptl_crystal_colour brown
_exptl_crystal_density_diffrn 1.621
_exptl_crystal_description block
_exptl_crystal_F_000 932
_exptl_crystal_size_max 0.130
_exptl_crystal_size_mid 0.120
_exptl_crystal_size_min 0.120
_refine_diff_density_max 1.968
_refine_diff_density_min -0.539
_refine_diff_density_rms 0.090
_refine_ls_extinction_method none
_refine_ls_goodness_of_fit_ref 1.047
_refine_ls_hydrogen_treatment constr
_refine_ls_matrix_type full
_refine_ls_number_parameters 489
_refine_ls_number_reflns 6594
_refine_ls_number_restraints 0
_refine_ls_restrained_S_all 1.047
_refine_ls_R_factor_all 0.0426
_refine_ls_R_factor_gt 0.0364
_refine_ls_shift/su_max 0.001
_refine_ls_shift/su_mean 0.000
_refine_ls_structure_factor_coef Fsqd
_refine_ls_weighting_details 'w=1/[\s^2^(Fo^2^)+(0.0461P)^2^+5.2166P] where P=(Fo^2^+2Fc^2^)/3'
_refine_ls_weighting_scheme calc
_refine_ls_wR_factor_gt 0.0939
_refine_ls_wR_factor_ref 0.0982
_reflns_Friedel_coverage 0.000
_reflns_number_gt 5914
_reflns_number_total 6594
_reflns_threshold_expression 'I > 2\s(I)'
_cod_data_source_file c8dt00169c2.cif
_cod_data_source_block 1
_cod_depositor_comments 'Adding full bibliography for 7045619.cif.'
_cod_database_code 7045619
_shelx_shelxl_version_number 2014/7
_shelx_space_group_comment
;
The symmetry employed for this shelxl refinement is uniquely defined
by the following loop, which should always be used as a source of
symmetry information in preference to the above space-group names.
They are only intended as comments.
;
_shelx_estimated_absorpt_t_min 0.894
_shelx_estimated_absorpt_t_max 0.902

loop_
_space_group_symop_operation_xyz
'x, y, z'
'-x, -y, -z'

loop_
_atom_site_label
_atom_site_type_symbol
_atom_site_fract_x
_atom_site_fract_y
_atom_site_fract_z
_atom_site_U_iso_or_equiv
_atom_site_adp_type
_atom_site_occupancy
_atom_site_site_symmetry_order
_atom_site_calc_flag
_atom_site_refinement_flags_posn
_atom_site_refinement_flags_adp
Ag1 Ag 0.56088(3) 0.70182(2) 0.30840(2) 0.01543(9) Uani 1 1 d . .
O1 O 1.3197(3) 1.0971(3) -0.04046(12) 0.0283(6) Uani 1 1 d . .
O2 O 1.2897(4) 0.8818(3) -0.02995(14) 0.0370(7) Uani 1 1 d . .
O3 O 0.1394(4) 0.5845(3) 1.09433(14) 0.0352(7) Uani 1 1 d . .
O4 O 0.0427(3) 0.3616(3) 1.08240(13) 0.0298(6) Uani 1 1 d . .
N1 N 0.8372(3) 0.9673(3) 0.31013(13) 0.0150(6) Uani 1 1 d . .
N2 N 0.9159(3) 1.0825(3) 0.34920(14) 0.0191(6) Uani 1 1 d . .
N3 N 0.7243(3) 0.9546(3) 0.39599(13) 0.0155(6) Uani 1 1 d . .
N4 N 0.6983(3) 0.5483(3) 0.66728(13) 0.0158(6) Uani 1 1 d . .
N5 N 0.7590(3) 0.6862(3) 0.75596(14) 0.0216(6) Uani 1 1 d . .
N6 N 0.6412(3) 0.5727(3) 0.76306(13) 0.0166(6) Uani 1 1 d . .
C1 C 1.4135(5) 1.0874(4) -0.09366(19) 0.0305(9) Uani 1 1 d . .
H1A H 1.3476 1.0396 -0.1307 0.046 Uiso 1 1 calc R U
H1B H 1.4873 1.0411 -0.0822 0.046 Uiso 1 1 calc R U
H1C H 1.4677 1.1750 -0.1033 0.046 Uiso 1 1 calc R U
C2 C 1.2651(4) 0.9855(3) -0.01268(16) 0.0210(7) Uani 1 1 d . .
C3 C 1.1743(4) 1.0080(3) 0.04158(16) 0.0200(7) Uani 1 1 d . .
H3 H 1.1626 1.0920 0.0518 0.024 Uiso 1 1 calc R U
C4 C 1.1089(4) 0.9095(3) 0.07605(16) 0.0208(7) Uani 1 1 d . .
H4 H 1.1181 0.8256 0.0632 0.025 Uiso 1 1 calc R U
C5 C 1.0233(4) 0.9227(3) 0.13291(16) 0.0181(7) Uani 1 1 d . .
C6 C 1.0006(4) 1.0434(3) 0.15644(16) 0.0194(7) Uani 1 1 d . .
H6 H 1.0308 1.1165 0.1332 0.023 Uiso 1 1 calc R U
C7 C 0.9346(4) 1.0564(3) 0.21322(16) 0.0182(7) Uani 1 1 d . .
H7 H 0.9193 1.1371 0.2280 0.022 Uiso 1 1 calc R U
C8 C 0.8909(4) 0.9475(3) 0.24842(16) 0.0152(7) Uani 1 1 d . .
C9 C 0.9061(4) 0.8248(3) 0.22524(16) 0.0186(7) Uani 1 1 d . .
H9 H 0.8727 0.7516 0.2482 0.022 Uiso 1 1 calc R U
C10 C 0.9713(4) 0.8123(3) 0.16780(17) 0.0205(7) Uani 1 1 d . .
H10 H 0.9809 0.7301 0.1520 0.025 Uiso 1 1 calc R U
C11 C 0.8424(4) 1.0693(3) 0.40086(16) 0.0179(7) Uani 1 1 d . .
H11 H 0.8676 1.1312 0.4370 0.022 Uiso 1 1 calc R U
C12 C 0.7200(4) 0.8865(3) 0.33733(16) 0.0150(7) Uani 1 1 d . .
C13 C 0.6131(4) 0.9146(3) 0.44406(16) 0.0184(7) Uani 1 1 d . .
H13A H 0.5091 0.8858 0.4226 0.022 Uiso 1 1 calc R U
H13B H 0.6199 0.9915 0.4741 0.022 Uiso 1 1 calc R U
C14 C 0.6375(4) 0.8042(3) 0.48131(15) 0.0162(7) Uani 1 1 d . .
C15 C 0.7676(4) 0.7606(3) 0.47880(16) 0.0185(7) Uani 1 1 d . .
H15 H 0.8431 0.7967 0.4518 0.022 Uiso 1 1 calc R U
C16 C 0.7872(4) 0.6624(3) 0.51653(16) 0.0187(7) Uani 1 1 d . .
H16 H 0.8756 0.6336 0.5144 0.022 Uiso 1 1 calc R U
C17 C 0.6756(4) 0.6076(3) 0.55710(16) 0.0166(7) Uani 1 1 d . .
C18 C 0.5432(4) 0.6510(3) 0.55910(17) 0.0202(7) Uani 1 1 d . .
H18 H 0.4674 0.6145 0.5860 0.024 Uiso 1 1 calc R U
C19 C 0.5231(4) 0.7481(3) 0.52146(17) 0.0206(7) Uani 1 1 d . .
H19 H 0.4338 0.7757 0.5229 0.025 Uiso 1 1 calc R U
C20 C 0.6961(4) 0.5028(3) 0.59856(16) 0.0186(7) Uani 1 1 d . .
H20A H 0.6117 0.4218 0.5874 0.022 Uiso 1 1 calc R U
H20B H 0.7927 0.4829 0.5907 0.022 Uiso 1 1 calc R U
C21 C 0.7896(4) 0.6674(3) 0.69716(17) 0.0202(7) Uani 1 1 d . .
H21 H 0.8647 0.7276 0.6775 0.024 Uiso 1 1 calc R U
C22 C 0.6003(4) 0.4859(3) 0.70936(16) 0.0154(7) Uani 1 1 d . .
C23 C 0.5638(4) 0.5659(3) 0.82116(16) 0.0174(7) Uani 1 1 d . .
C24 C 0.5585(4) 0.6841(3) 0.85462(18) 0.0239(8) Uani 1 1 d . .
H24 H 0.6102 0.7654 0.8410 0.029 Uiso 1 1 calc R U
C25 C 0.4761(4) 0.6798(3) 0.90809(18) 0.0241(8) Uani 1 1 d . .
H25 H 0.4728 0.7588 0.9305 0.029 Uiso 1 1 calc R U
C26 C 0.3970(4) 0.5580(3) 0.92929(16) 0.0195(7) Uani 1 1 d . .
C27 C 0.4077(4) 0.4409(3) 0.89557(16) 0.0207(7) Uani 1 1 d . .
H27 H 0.3572 0.3593 0.9092 0.025 Uiso 1 1 calc R U
C28 C 0.4918(4) 0.4442(3) 0.84249(16) 0.0205(7) Uani 1 1 d . .
H28 H 0.5002 0.3657 0.8212 0.025 Uiso 1 1 calc R U
C29 C 0.3048(4) 0.5600(4) 0.98482(17) 0.0224(8) Uani 1 1 d . .
H29 H 0.3080 0.6434 1.0043 0.027 Uiso 1 1 calc R U
C30 C 0.2178(4) 0.4566(4) 1.01022(17) 0.0229(8) Uani 1 1 d . .
H30 H 0.2104 0.3707 0.9927 0.028 Uiso 1 1 calc R U
C31 C 0.1327(4) 0.4776(4) 1.06625(17) 0.0243(8) Uani 1 1 d . .
C32 C -0.0493(5) 0.3727(4) 1.13559(19) 0.0315(9) Uani 1 1 d . .
H32A H -0.1007 0.4397 1.1295 0.047 Uiso 1 1 calc R U
H32B H 0.0170 0.3970 1.1748 0.047 Uiso 1 1 calc R U
H32C H -0.1254 0.2889 1.1378 0.047 Uiso 1 1 calc R U
Cl1 Cl 0.52459(15) 1.12644(13) 0.28594(8) 0.0585(4) Uani 1 1 d . .
Cl2 Cl 0.36203(14) 0.86641(13) 0.21642(5) 0.0437(3) Uani 1 1 d . .
C33 C 0.3474(5) 0.9998(5) 0.2701(2) 0.0389(10) Uani 1 1 d . .
H33A H 0.2692 1.0368 0.2521 0.047 Uiso 1 1 calc R U
H33B H 0.3136 0.9665 0.3102 0.047 Uiso 1 1 calc R U
Cl3 Cl 0.77663(14) 0.44851(12) 0.26913(5) 0.0438(3) Uani 1 1 d . .
Cl4 Cl 0.86548(12) 0.40335(10) 0.39977(6) 0.0384(3) Uani 1 1 d . .
C34 C 0.8703(6) 0.5214(4) 0.3445(2) 0.0384(10) Uani 1 1 d . .
H34A H 0.8208 0.5862 0.3616 0.046 Uiso 1 1 calc R U
H34B H 0.9776 0.5682 0.3393 0.046 Uiso 1 1 calc R U
F1 F 0.2642(3) 0.9450(2) 0.41863(13) 0.0405(6) Uani 1 1 d . .
F2 F 0.2378(3) 0.7456(2) 0.36248(10) 0.0284(5) Uani 1 1 d . .
F3 F 0.1384(3) 0.7537(2) 0.45967(10) 0.0349(5) Uani 1 1 d . .
F4 F 0.0273(2) 0.8216(2) 0.37334(10) 0.0272(5) Uani 1 1 d . .
B1 B 0.1657(5) 0.8169(4) 0.40375(19) 0.0198(8) Uani 1 1 d . .

loop_
_atom_site_aniso_label
_atom_site_aniso_U_11
_atom_site_aniso_U_22
_atom_site_aniso_U_33
_atom_site_aniso_U_23
_atom_site_aniso_U_13
_atom_site_aniso_U_12
Ag1 0.01485(14) 0.00997(13) 0.01821(14) 0.00108(9) 0.00262(9) -0.00182(9)
O1 0.0383(16) 0.0245(14) 0.0270(14) 0.0086(11) 0.0165(12) 0.0124(12)
O2 0.054(2) 0.0254(15) 0.0366(16) 0.0054(12) 0.0245(14) 0.0149(14)
O3 0.0432(18) 0.0284(15) 0.0353(16) -0.0012(12) 0.0162(13) 0.0112(13)
O4 0.0349(16) 0.0286(14) 0.0309(15) 0.0096(11) 0.0142(12) 0.0131(12)
N1 0.0142(14) 0.0111(13) 0.0166(14) -0.0008(10) 0.0000(11) -0.0003(11)
N2 0.0223(16) 0.0112(13) 0.0194(15) -0.0020(11) -0.0004(12) -0.0008(12)
N3 0.0160(14) 0.0134(13) 0.0173(14) 0.0037(11) 0.0028(11) 0.0035(11)
N4 0.0138(14) 0.0109(13) 0.0205(15) 0.0028(11) 0.0028(11) -0.0008(11)
N5 0.0167(15) 0.0156(14) 0.0260(17) 0.0015(12) 0.0000(12) -0.0053(12)
N6 0.0146(14) 0.0115(13) 0.0188(15) 0.0009(11) 0.0013(11) -0.0037(11)
C1 0.041(2) 0.028(2) 0.025(2) 0.0082(16) 0.0159(17) 0.0094(18)
C2 0.0218(19) 0.0215(18) 0.0181(18) 0.0014(14) 0.0001(14) 0.0042(15)
C3 0.0231(19) 0.0187(17) 0.0188(18) 0.0016(13) 0.0019(14) 0.0070(14)
C4 0.0214(19) 0.0200(17) 0.0206(18) -0.0017(14) 0.0005(14) 0.0067(14)
C5 0.0160(17) 0.0168(16) 0.0193(18) 0.0011(13) 0.0003(13) 0.0016(13)
C6 0.0210(18) 0.0149(16) 0.0209(18) 0.0052(13) 0.0034(14) 0.0018(14)
C7 0.0212(18) 0.0099(15) 0.0209(18) 0.0005(13) 0.0015(14) 0.0008(13)
C8 0.0103(16) 0.0142(16) 0.0181(17) 0.0002(12) -0.0005(13) -0.0004(12)
C9 0.0209(18) 0.0101(15) 0.0232(18) 0.0029(13) 0.0023(14) 0.0013(13)
C10 0.0206(19) 0.0141(16) 0.0255(19) -0.0006(13) 0.0045(14) 0.0028(14)
C11 0.0214(18) 0.0106(15) 0.0188(18) -0.0018(12) 0.0012(14) 0.0008(13)
C12 0.0144(17) 0.0115(15) 0.0190(17) 0.0046(12) 0.0014(13) 0.0027(13)
C13 0.0186(18) 0.0178(17) 0.0209(18) 0.0047(13) 0.0066(14) 0.0070(14)
C14 0.0190(18) 0.0140(15) 0.0137(16) -0.0013(12) 0.0007(13) 0.0027(13)
C15 0.0179(18) 0.0192(17) 0.0181(17) 0.0047(13) 0.0063(14) 0.0029(14)
C16 0.0178(18) 0.0181(17) 0.0202(18) 0.0030(13) 0.0026(14) 0.0045(14)
C17 0.0169(17) 0.0134(15) 0.0173(17) 0.0001(12) 0.0024(13) 0.0010(13)
C18 0.0179(18) 0.0191(17) 0.0231(18) 0.0060(13) 0.0097(14) 0.0019(14)
C19 0.0168(18) 0.0225(18) 0.0248(19) 0.0036(14) 0.0062(14) 0.0083(14)
C20 0.0184(18) 0.0144(16) 0.0206(18) 0.0035(13) 0.0057(14) -0.0004(13)
C21 0.0170(18) 0.0159(17) 0.0240(19) 0.0038(13) 0.0025(14) -0.0020(14)
C22 0.0151(17) 0.0129(15) 0.0193(17) 0.0036(12) 0.0035(13) 0.0048(13)
C23 0.0143(17) 0.0186(17) 0.0165(17) -0.0009(13) -0.0019(13) 0.0018(13)
C24 0.026(2) 0.0135(17) 0.028(2) 0.0014(14) 0.0019(16) -0.0003(14)
C25 0.026(2) 0.0159(17) 0.028(2) -0.0039(14) 0.0022(16) 0.0049(15)
C26 0.0157(17) 0.0227(18) 0.0188(17) -0.0017(13) -0.0010(13) 0.0052(14)
C27 0.0242(19) 0.0176(17) 0.0190(18) 0.0028(13) 0.0019(14) 0.0037(14)
C28 0.025(2) 0.0157(17) 0.0193(18) -0.0008(13) 0.0021(14) 0.0048(14)
C29 0.0222(19) 0.0220(18) 0.0225(19) -0.0037(14) 0.0002(15) 0.0079(15)
C30 0.026(2) 0.0224(18) 0.0223(19) 0.0014(14) 0.0011(15) 0.0109(15)
C31 0.025(2) 0.027(2) 0.0232(19) 0.0051(15) 0.0022(15) 0.0115(16)
C32 0.034(2) 0.039(2) 0.029(2) 0.0123(17) 0.0141(17) 0.0189(19)
Cl1 0.0383(7) 0.0452(7) 0.0893(10) 0.0226(7) -0.0073(6) 0.0057(5)
Cl2 0.0418(6) 0.0644(8) 0.0339(6) 0.0059(5) 0.0046(5) 0.0294(6)
C33 0.033(2) 0.044(3) 0.042(3) 0.012(2) 0.0100(19) 0.011(2)
Cl3 0.0413(6) 0.0485(7) 0.0387(6) -0.0039(5) 0.0018(5) 0.0108(5)
Cl4 0.0288(5) 0.0328(5) 0.0561(7) 0.0157(5) 0.0007(5) 0.0103(4)
C34 0.043(3) 0.023(2) 0.046(3) 0.0040(18) -0.009(2) 0.0071(19)
F1 0.0318(14) 0.0249(12) 0.0565(16) -0.0083(11) -0.0081(11) 0.0006(10)
F2 0.0356(13) 0.0268(11) 0.0298(12) 0.0062(9) 0.0135(10) 0.0175(10)
F3 0.0391(14) 0.0498(15) 0.0245(12) 0.0146(10) 0.0103(10) 0.0226(12)
F4 0.0175(11) 0.0324(12) 0.0322(12) 0.0062(9) -0.0006(9) 0.0077(9)
B1 0.017(2) 0.022(2) 0.021(2) 0.0008(15) 0.0013(16) 0.0067(16)

loop_
_atom_type_symbol
_atom_type_description
_atom_type_scat_dispersion_real
_atom_type_scat_dispersion_imag
_atom_type_scat_source
C C 0.0033 0.0016 'International Tables Vol C Tables 4.2.6.8 and 6.1.1.4'
H H 0.0000 0.0000 'International Tables Vol C Tables 4.2.6.8 and 6.1.1.4'
Ag Ag -0.8971 1.1015 'International Tables Vol C Tables 4.2.6.8 and 6.1.1.4'
B B 0.0013 0.0007 'International Tables Vol C Tables 4.2.6.8 and 6.1.1.4'
Cl Cl 0.1484 0.1585 'International Tables Vol C Tables 4.2.6.8 and 6.1.1.4'
F F 0.0171 0.0103 'International Tables Vol C Tables 4.2.6.8 and 6.1.1.4'
N N 0.0061 0.0033 'International Tables Vol C Tables 4.2.6.8 and 6.1.1.4'
O O 0.0106 0.0060 'International Tables Vol C Tables 4.2.6.8 and 6.1.1.4'

loop_
_geom_angle_atom_site_label_1
_geom_angle_atom_site_label_2
_geom_angle_atom_site_label_3
_geom_angle
_geom_angle_site_symmetry_3
C12 Ag1 C22 173.40(12) 2_666
C2 O1 C1 115.8(3) .
C31 O4 C32 115.2(3) .
C12 N1 N2 113.9(3) .
C12 N1 C8 128.5(3) .
N2 N1 C8 117.6(3) .
C11 N2 N1 102.4(3) .
C11 N3 C12 108.9(3) .
C11 N3 C13 125.7(3) .
C12 N3 C13 125.4(3) .
C22 N4 C21 108.9(3) .
C22 N4 C20 125.9(3) .
C21 N4 C20 124.9(3) .
C21 N5 N6 103.1(3) .
C22 N6 N5 113.7(3) .
C22 N6 C23 127.0(3) .
N5 N6 C23 118.8(3) .
O1 C1 H1A 109.5 .
O1 C1 H1B 109.5 .
H1A C1 H1B 109.5 .
O1 C1 H1C 109.5 .
H1A C1 H1C 109.5 .
H1B C1 H1C 109.5 .
O2 C2 O1 123.5(3) .
O2 C2 C3 125.5(3) .
O1 C2 C3 111.0(3) .
C4 C3 C2 121.0(3) .
C4 C3 H3 119.5 .
C2 C3 H3 119.5 .
C3 C4 C5 125.3(3) .
C3 C4 H4 117.3 .
C5 C4 H4 117.3 .
C6 C5 C10 118.2(3) .
C6 C5 C4 122.5(3) .
C10 C5 C4 119.1(3) .
C7 C6 C5 121.4(3) .
C7 C6 H6 119.3 .
C5 C6 H6 119.3 .
C6 C7 C8 119.3(3) .
C6 C7 H7 120.3 .
C8 C7 H7 120.3 .
C9 C8 C7 120.8(3) .
C9 C8 N1 121.1(3) .
C7 C8 N1 118.1(3) .
C10 C9 C8 119.4(3) .
C10 C9 H9 120.3 .
C8 C9 H9 120.3 .
C9 C10 C5 120.8(3) .
C9 C10 H10 119.6 .
C5 C10 H10 119.6 .
N2 C11 N3 112.2(3) .
N2 C11 H11 123.9 .
N3 C11 H11 123.9 .
N1 C12 N3 102.6(3) .
N1 C12 Ag1 134.5(2) .
N3 C12 Ag1 123.0(2) .
N3 C13 C14 114.4(3) .
N3 C13 H13A 108.7 .
C14 C13 H13A 108.7 .
N3 C13 H13B 108.7 .
C14 C13 H13B 108.7 .
H13A C13 H13B 107.6 .
C15 C14 C19 119.4(3) .
C15 C14 C13 123.1(3) .
C19 C14 C13 117.5(3) .
C14 C15 C16 120.6(3) .
C14 C15 H15 119.7 .
C16 C15 H15 119.7 .
C17 C16 C15 120.4(3) .
C17 C16 H16 119.8 .
C15 C16 H16 119.8 .
C16 C17 C18 118.9(3) .
C16 C17 C20 120.9(3) .
C18 C17 C20 120.2(3) .
C19 C18 C17 120.8(3) .
C19 C18 H18 119.6 .
C17 C18 H18 119.6 .
C18 C19 C14 119.8(3) .
C18 C19 H19 120.1 .
C14 C19 H19 120.1 .
N4 C20 C17 110.8(3) .
N4 C20 H20A 109.5 .
C17 C20 H20A 109.5 .
N4 C20 H20B 109.5 .
C17 C20 H20B 109.5 .
H20A C20 H20B 108.1 .
N5 C21 N4 111.8(3) .
N5 C21 H21 124.1 .
N4 C21 H21 124.1 .
N6 C22 N4 102.4(3) .
N6 C22 Ag1 131.4(2) 2_666
N4 C22 Ag1 126.1(2) 2_666
C28 C23 C24 120.7(3) .
C28 C23 N6 120.9(3) .
C24 C23 N6 118.4(3) .
C25 C24 C23 119.5(3) .
C25 C24 H24 120.3 .
C23 C24 H24 120.3 .
C24 C25 C26 121.1(3) .
C24 C25 H25 119.5 .
C26 C25 H25 119.5 .
C27 C26 C25 118.1(3) .
C27 C26 C29 123.5(3) .
C25 C26 C29 118.4(3) .
C28 C27 C26 121.3(3) .
C28 C27 H27 119.4 .
C26 C27 H27 119.4 .
C27 C28 C23 119.3(3) .
C27 C28 H28 120.4 .
C23 C28 H28 120.4 .
C30 C29 C26 127.4(3) .
C30 C29 H29 116.3 .
C26 C29 H29 116.3 .
C29 C30 C31 119.9(3) .
C29 C30 H30 120.0 .
C31 C30 H30 120.0 .
O3 C31 O4 123.3(3) .
O3 C31 C30 125.4(4) .
O4 C31 C30 111.3(3) .
O4 C32 H32A 109.5 .
O4 C32 H32B 109.5 .
H32A C32 H32B 109.5 .
O4 C32 H32C 109.5 .
H32A C32 H32C 109.5 .
H32B C32 H32C 109.5 .
Cl1 C33 Cl2 112.5(2) .
Cl1 C33 H33A 109.1 .
Cl2 C33 H33A 109.1 .
Cl1 C33 H33B 109.1 .
Cl2 C33 H33B 109.1 .
H33A C33 H33B 107.8 .
Cl3 C34 Cl4 112.5(2) .
Cl3 C34 H34A 109.1 .
Cl4 C34 H34A 109.1 .
Cl3 C34 H34B 109.1 .
Cl4 C34 H34B 109.1 .
H34A C34 H34B 107.8 .
F4 B1 F1 109.8(3) .
F4 B1 F3 110.3(3) .
F1 B1 F3 110.0(3) .
F4 B1 F2 109.4(3) .
F1 B1 F2 108.5(3) .
F3 B1 F2 108.9(3) .

loop_
_geom_bond_atom_site_label_1
_geom_bond_atom_site_label_2
_geom_bond_distance
_geom_bond_site_symmetry_2
Ag1 C12 2.083(3) .
Ag1 C22 2.087(3) 2_666
O1 C2 1.337(4) .
O1 C1 1.451(4) .
O2 C2 1.205(5) .
O3 C31 1.210(5) .
O4 C31 1.346(5) .
O4 C32 1.443(5) .
N1 C12 1.345(4) .
N1 N2 1.388(4) .
N1 C8 1.427(4) .
N2 C11 1.299(5) .
N3 C11 1.358(4) .
N3 C12 1.364(4) .
N3 C13 1.465(4) .
N4 C22 1.360(4) .
N4 C21 1.368(4) .
N4 C20 1.477(4) .
N5 C21 1.290(5) .
N5 N6 1.383(4) .
N6 C22 1.352(4) .
N6 C23 1.435(4) .
C1 H1A 0.9600 .
C1 H1B 0.9600 .
C1 H1C 0.9600 .
C2 C3 1.480(5) .
C3 C4 1.334(5) .
C3 H3 0.9300 .
C4 C5 1.474(5) .
C4 H4 0.9300 .
C5 C6 1.399(5) .
C5 C10 1.409(5) .
C6 C7 1.374(5) .
C6 H6 0.9300 .
C7 C8 1.393(5) .
C7 H7 0.9300 .
C8 C9 1.388(5) .
C9 C10 1.382(5) .
C9 H9 0.9300 .
C10 H10 0.9300 .
C11 H11 0.9300 .
C13 C14 1.513(5) .
C13 H13A 0.9700 .
C13 H13B 0.9700 .
C14 C15 1.375(5) .
C14 C19 1.400(5) .
C15 C16 1.398(5) .
C15 H15 0.9300 .
C16 C17 1.386(5) .
C16 H16 0.9300 .
C17 C18 1.394(5) .
C17 C20 1.506(5) .
C18 C19 1.388(5) .
C18 H18 0.9300 .
C19 H19 0.9300 .
C20 H20A 0.9700 .
C20 H20B 0.9700 .
C21 H21 0.9300 .
C22 Ag1 2.087(3) 2_666
C23 C28 1.388(5) .
C23 C24 1.391(5) .
C24 C25 1.376(5) .
C24 H24 0.9300 .
C25 C26 1.404(5) .
C25 H25 0.9300 .
C26 C27 1.400(5) .
C26 C29 1.470(5) .
C27 C28 1.379(5) .
C27 H27 0.9300 .
C28 H28 0.9300 .
C29 C30 1.323(5) .
C29 H29 0.9300 .
C30 C31 1.474(5) .
C30 H30 0.9300 .
C32 H32A 0.9600 .
C32 H32B 0.9600 .
C32 H32C 0.9600 .
Cl1 C33 1.761(5) .
Cl2 C33 1.764(5) .
C33 H33A 0.9700 .
C33 H33B 0.9700 .
Cl3 C34 1.753(4) .
Cl4 C34 1.765(4) .
C34 H34A 0.9700 .
C34 H34B 0.9700 .
F1 B1 1.389(5) .
F2 B1 1.402(4) .
F3 B1 1.398(5) .
F4 B1 1.382(5) .

loop_
_geom_hbond_atom_site_label_D
_geom_hbond_atom_site_label_H
_geom_hbond_atom_site_label_A
_geom_hbond_distance_DH
_geom_hbond_distance_HA
_geom_hbond_distance_DA
_geom_hbond_angle_DHA
_geom_hbond_site_symmetry_A
C11 H11 F3 0.93 2.40 3.302(4) 162.4 2_676
C13 H13A F1 0.97 2.45 3.265(4) 141.1 .
C13 H13B F1 0.97 2.38 3.114(4) 131.8 2_676
C20 H20B Cl4 0.97 2.96 3.787(4) 143.9 2_766
C21 H21 N2 0.93 2.51 3.423(4) 166.4 2_776
C33 H33B F1 0.97 2.36 3.305(5) 164.7 .
C33 H33B F2 0.97 2.59 3.393(5) 140.2 .
C34 H34B F2 0.97 2.54 3.461(5) 157.8 1_655
C11 H11 F3 0.93 2.40 3.302(4) 162.4 2_676
C13 H13A F1 0.97 2.45 3.265(4) 141.1 .
C13 H13B F1 0.97 2.38 3.114(4) 131.8 2_676
C20 H20B Cl4 0.97 2.96 3.787(4) 143.9 2_766
C21 H21 N2 0.93 2.51 3.423(4) 166.4 2_776
C33 H33B F1 0.97 2.36 3.305(5) 164.7 .
C33 H33B F2 0.97 2.59 3.393(5) 140.2 .
C34 H34B F2 0.97 2.54 3.461(5) 157.8 1_655

loop_
_geom_torsion_atom_site_label_1
_geom_torsion_atom_site_label_2
_geom_torsion_atom_site_label_3
_geom_torsion_atom_site_label_4
_geom_torsion
_geom_torsion_site_symmetry_4
C12 N1 N2 C11 -0.3(4) .
C8 N1 N2 C11 -178.7(3) .
C21 N5 N6 C22 -0.1(4) .
C21 N5 N6 C23 -172.5(3) .
C1 O1 C2 O2 -0.5(5) .
C1 O1 C2 C3 178.8(3) .
O2 C2 C3 C4 -0.8(6) .
O1 C2 C3 C4 179.9(3) .
C2 C3 C4 C5 176.6(3) .
C3 C4 C5 C6 0.6(6) .
C3 C4 C5 C10 -174.8(4) .
C10 C5 C6 C7 2.3(5) .
C4 C5 C6 C7 -173.2(3) .
C5 C6 C7 C8 0.7(5) .
C6 C7 C8 C9 -3.3(5) .
C6 C7 C8 N1 173.8(3) .
C12 N1 C8 C9 -42.6(5) .
N2 N1 C8 C9 135.6(3) .
C12 N1 C8 C7 140.3(3) .
N2 N1 C8 C7 -41.5(4) .
C7 C8 C9 C10 2.7(5) .
N1 C8 C9 C10 -174.3(3) .
C8 C9 C10 C5 0.5(5) .
C6 C5 C10 C9 -2.9(5) .
C4 C5 C10 C9 172.8(3) .
N1 N2 C11 N3 -0.2(4) .
C12 N3 C11 N2 0.6(4) .
C13 N3 C11 N2 -175.7(3) .
N2 N1 C12 N3 0.6(4) .
C8 N1 C12 N3 178.8(3) .
N2 N1 C12 Ag1 -178.6(2) .
C8 N1 C12 Ag1 -0.3(5) .
C11 N3 C12 N1 -0.7(3) .
C13 N3 C12 N1 175.6(3) .
C11 N3 C12 Ag1 178.6(2) .
C13 N3 C12 Ag1 -5.1(4) .
C11 N3 C13 C14 -106.9(4) .
C12 N3 C13 C14 77.4(4) .
N3 C13 C14 C15 10.8(5) .
N3 C13 C14 C19 -171.2(3) .
C19 C14 C15 C16 -0.9(5) .
C13 C14 C15 C16 177.1(3) .
C14 C15 C16 C17 0.0(5) .
C15 C16 C17 C18 0.7(5) .
C15 C16 C17 C20 -179.3(3) .
C16 C17 C18 C19 -0.4(5) .
C20 C17 C18 C19 179.6(3) .
C17 C18 C19 C14 -0.6(5) .
C15 C14 C19 C18 1.2(5) .
C13 C14 C19 C18 -176.9(3) .
C22 N4 C20 C17 122.3(3) .
C21 N4 C20 C17 -50.7(4) .
C16 C17 C20 N4 119.6(3) .
C18 C17 C20 N4 -60.3(4) .
N6 N5 C21 N4 -0.4(4) .
C22 N4 C21 N5 0.7(4) .
C20 N4 C21 N5 174.7(3) .
N5 N6 C22 N4 0.5(4) .
C23 N6 C22 N4 172.2(3) .
N5 N6 C22 Ag1 177.5(2) 2_666
C23 N6 C22 Ag1 -10.8(5) 2_666
C21 N4 C22 N6 -0.7(4) .
C20 N4 C22 N6 -174.6(3) .
C21 N4 C22 Ag1 -177.9(2) 2_666
C20 N4 C22 Ag1 8.2(5) 2_666
C22 N6 C23 C28 33.8(5) .
N5 N6 C23 C28 -154.8(3) .
C22 N6 C23 C24 -144.2(4) .
N5 N6 C23 C24 27.1(5) .
C28 C23 C24 C25 -2.4(6) .
N6 C23 C24 C25 175.7(3) .
C23 C24 C25 C26 -0.2(6) .
C24 C25 C26 C27 1.8(6) .
C24 C25 C26 C29 -177.0(3) .
C25 C26 C27 C28 -0.8(5) .
C29 C26 C27 C28 177.9(3) .
C26 C27 C28 C23 -1.7(5) .
C24 C23 C28 C27 3.3(5) .
N6 C23 C28 C27 -174.7(3) .
C27 C26 C29 C30 -1.6(6) .
C25 C26 C29 C30 177.2(4) .
C26 C29 C30 C31 -179.9(3) .
C32 O4 C31 O3 1.1(5) .
C32 O4 C31 C30 -178.0(3) .
C29 C30 C31 O3 -3.3(6) .
C29 C30 C31 O4 175.7(3) .
